data_1547458
loop_
_publ_author_name
'Etayo, Pablo'
'Escudero, Eduardo Carmelo'
'Pericas, Miquel A.'

_publ_section_title
;
 5,5&#x2019;-Bistriazoles as axially chiral, multidentate ligands:
 Synthesis, configurational stability and catalytic application of their
 scandium(III) complexes
;
_journal_name_full 'Catal. Sci. Technol.'
_journal_paper_doi 10.1039/C7CY01518F
_journal_year 2017
_chemical_formula_sum 'C26 H32 F6 N8 O6 S2'
_chemical_formula_weight 730.71
_space_group_crystal_system monoclinic
_space_group_IT_number 15
_space_group_name_Hall '-C 2yc'
_space_group_name_H-M_alt 'C 1 2/c 1'
_symmetry_space_group_name_Hall '-C 2yc'
_symmetry_space_group_name_H-M 'C 1 2/c 1'
_atom_sites_solution_hydrogens geom
_audit_creation_method SHELXL-2014/7
_audit_update_record
;
2017-07-27 deposited with the CCDC.
2017-09-25 downloaded from the CCDC.
;
_cell_angle_alpha 90
_cell_angle_beta 116.049(2)
_cell_angle_gamma 90
_cell_formula_units_Z 8
_cell_length_a 30.0913(6)
_cell_length_b 10.71870(10)
_cell_length_c 23.0764(5)
_cell_measurement_reflns_used 60304
_cell_measurement_temperature 100(2)
_cell_measurement_theta_max 30.619
_cell_measurement_theta_min 1.879
_cell_volume 6687.0(2)
_computing_cell_refinement 'Bruker APEX2 v2011.4-0'
_computing_data_collection 'Bruker APEX2 v2011.4-0'
_computing_data_reduction 'Bruker SAINT V7.60A'
_computing_molecular_graphics 'Bruker SHELXTL'
_computing_publication_material 'Bruker SHELXTL'
_computing_structure_refinement 'SHELXL-2014 (Sheldrick, 2014)'
_computing_structure_solution Sir2011
_diffrn_ambient_temperature 100(2)
_diffrn_detector_area_resol_mean 512
_diffrn_detector_type 'PILATUS 200K'
_diffrn_measured_fraction_theta_full 1.000
_diffrn_measured_fraction_theta_max 0.927
_diffrn_measurement_device_type '1/4chi goniometer'
_diffrn_measurement_method
;
 Fullsphere data collection, phi and omega scans
;
_diffrn_measurement_specimen_support 'magnetic support with MicroMount'
_diffrn_radiation_monochromator 'Confocal Max Flux optic'
_diffrn_radiation_type MoK\a
_diffrn_radiation_wavelength 0.7107
_diffrn_reflns_av_R_equivalents 0.0300
_diffrn_reflns_av_unetI/netI 0.0222
_diffrn_reflns_Laue_measured_fraction_full 1.000
_diffrn_reflns_Laue_measured_fraction_max 0.927
_diffrn_reflns_limit_h_max 42
_diffrn_reflns_limit_h_min -42
_diffrn_reflns_limit_k_max 14
_diffrn_reflns_limit_k_min -15
_diffrn_reflns_limit_l_max 30
_diffrn_reflns_limit_l_min -31
_diffrn_reflns_number 60302
_diffrn_reflns_point_group_measured_fraction_full 1.000
_diffrn_reflns_point_group_measured_fraction_max 0.927
_diffrn_reflns_theta_full 25.242
_diffrn_reflns_theta_max 30.619
_diffrn_reflns_theta_min 1.879
_diffrn_source 'Microfocus rotating anode X-ray tube'
_diffrn_source_current 24
_diffrn_source_power 50
_diffrn_source_size '0.2 mm x 0.2 mm fine focus'
_diffrn_source_type 'Rigaku MicroMax-007HF'
_exptl_absorpt_coefficient_mu 0.245
_exptl_absorpt_correction_T_max 0.976
_exptl_absorpt_correction_T_min 0.751
_exptl_absorpt_correction_type empirical
_exptl_absorpt_process_details
; 
 SADABS Version 2008/1 Bruker-Nonius
 Blessing, Acta Cryst. (1995) A51 33-38
;
_exptl_crystal_colour colourless
_exptl_crystal_density_diffrn 1.452
_exptl_crystal_description block
_exptl_crystal_F_000 3024
_exptl_crystal_size_max 0.100
_exptl_crystal_size_mid 0.100
_exptl_crystal_size_min 0.100
_refine_diff_density_max 0.453
_refine_diff_density_min -0.373
_refine_diff_density_rms 0.050
_refine_ls_extinction_method none
_refine_ls_goodness_of_fit_ref 1.024
_refine_ls_hydrogen_treatment constr
_refine_ls_matrix_type full
_refine_ls_number_parameters 717
_refine_ls_number_reflns 9561
_refine_ls_number_restraints 1465
_refine_ls_restrained_S_all 1.087
_refine_ls_R_factor_all 0.0468
_refine_ls_R_factor_gt 0.0378
_refine_ls_shift/su_max 0.004
_refine_ls_shift/su_mean 0.000
_refine_ls_structure_factor_coef Fsqd
_refine_ls_weighting_details 'w=1/[\s^2^(Fo^2^)+(0.0585P)^2^+5.2550P] where P=(Fo^2^+2Fc^2^)/3'
_refine_ls_weighting_scheme calc
_refine_ls_wR_factor_gt 0.1013
_refine_ls_wR_factor_ref 0.1060
_reflns_Friedel_coverage 0.000
_reflns_number_gt 8087
_reflns_number_total 9561
_reflns_threshold_expression 'I > 2\s(I)'
_cod_data_source_file c7cy01518f2.cif
_cod_data_source_block PEM-375-1b
_cod_database_code 1547458
_shelx_shelxl_version_number 2014/7
_shelx_space_group_comment
;
The symmetry employed for this shelxl refinement is uniquely defined
by the following loop, which should always be used as a source of
symmetry information in preference to the above space-group names.
They are only intended as comments.
;
_shelx_estimated_absorpt_t_min 0.976
_shelx_estimated_absorpt_t_max 0.976

loop_
_space_group_symop_operation_xyz
'x, y, z'
'-x, y, -z+1/2'
'x+1/2, y+1/2, z'
'-x+1/2, y+1/2, -z+1/2'
'-x, -y, -z'
'x, -y, z-1/2'
'-x+1/2, -y+1/2, -z'
'x+1/2, -y+1/2, z-1/2'

loop_
_atom_site_label
_atom_site_type_symbol
_atom_site_fract_x
_atom_site_fract_y
_atom_site_fract_z
_atom_site_U_iso_or_equiv
_atom_site_adp_type
_atom_site_occupancy
_atom_site_site_symmetry_order
_atom_site_calc_flag
_atom_site_refinement_flags_posn
_atom_site_refinement_flags_adp
_atom_site_refinement_flags_occupancy
_atom_site_disorder_assembly
_atom_site_disorder_group
N1 N 0.27990(4) -0.32175(9) 0.42492(5) 0.01572(18) Uani 1 1 d . . . . .
H1N H 0.2496 -0.3196 0.4310 0.019 Uiso 1 1 calc R U . . .
N2 N 0.26114(3) -0.07490(9) 0.48013(5) 0.01498(18) Uani 1 1 d . . . . .
N3 N 0.25912(3) 0.04754(9) 0.48177(5) 0.01496(18) Uani 1 1 d . . . . .
N4 N 0.29824(3) 0.09252(8) 0.47515(4) 0.01284(17) Uani 1 1 d D . . . .
N5 N 0.37041(3) 0.03558(9) 0.40157(4) 0.01241(17) Uani 1 1 d . . . . .
N6 N 0.41563(3) 0.06321(9) 0.40795(5) 0.01573(19) Uani 1 1 d . . . . .
N7 N 0.44545(3) 0.06929(9) 0.46996(5) 0.01594(19) Uani 1 1 d . . . . .
N8 N 0.48979(3) -0.02639(9) 0.60259(4) 0.01555(19) Uani 1 1 d . . . . .
H8N H 0.5108 0.0056 0.5833 0.019 Uiso 1 1 calc R U . . .
C1 C 0.31782(4) -0.24081(10) 0.47573(5) 0.0152(2) Uani 1 1 d . . . . .
H1A H 0.3247 -0.2741 0.5179 0.018 Uiso 1 1 calc R U . . .
H1B H 0.3483 -0.2439 0.4710 0.018 Uiso 1 1 calc R U . . .
C2 C 0.30190(4) -0.10833(10) 0.47238(5) 0.0130(2) Uani 1 1 d . . . . .
C3 C 0.32608(4) -0.00158(10) 0.46874(5) 0.01129(19) Uani 1 1 d . . . . .
C4 C 0.37060(4) 0.02262(10) 0.46034(5) 0.01132(19) Uani 1 1 d . . . . .
C5 C 0.41910(4) 0.04470(10) 0.50367(5) 0.0130(2) Uani 1 1 d . . . . .
C6 C 0.44270(4) 0.04769(11) 0.57548(5) 0.0153(2) Uani 1 1 d . . . . .
H6A H 0.4201 0.0135 0.5910 0.018 Uiso 1 1 calc R U . . .
H6B H 0.4498 0.1334 0.5902 0.018 Uiso 1 1 calc R U . . .
C7 C 0.29822(5) -0.45263(11) 0.43422(7) 0.0230(3) Uani 1 1 d . . . . .
H7A H 0.2725 -0.5066 0.4055 0.035 Uiso 1 1 calc R U . . .
H7B H 0.3076 -0.4776 0.4780 0.035 Uiso 1 1 calc R U . . .
H7C H 0.3264 -0.4581 0.4252 0.035 Uiso 1 1 calc R U . . .
C8 C 0.26726(5) -0.27916(12) 0.35792(6) 0.0230(2) Uani 1 1 d . . . . .
H8A H 0.2433 -0.3347 0.3276 0.035 Uiso 1 1 calc R U . . .
H8B H 0.2966 -0.2790 0.3512 0.035 Uiso 1 1 calc R U . . .
H8C H 0.2538 -0.1964 0.3518 0.035 Uiso 1 1 calc R U . . .
C9 C 0.48081(5) -0.16170(12) 0.58607(6) 0.0211(2) Uani 1 1 d . . . . .
H9A H 0.4660 -0.1716 0.5401 0.032 Uiso 1 1 calc R U . . .
H9B H 0.4590 -0.1946 0.6027 0.032 Uiso 1 1 calc R U . . .
H9C H 0.5117 -0.2059 0.6049 0.032 Uiso 1 1 calc R U . . .
C10 C 0.51688(4) -0.00766(14) 0.67405(6) 0.0242(3) Uani 1 1 d . . . . .
H10A H 0.5230 0.0797 0.6833 0.036 Uiso 1 1 calc R U . . .
H10B H 0.5478 -0.0516 0.6905 0.036 Uiso 1 1 calc R U . . .
H10C H 0.4972 -0.0391 0.6942 0.036 Uiso 1 1 calc R U . . .
C11 C 0.3108(3) 0.2257(7) 0.4811(3) 0.0193(13) Uani 0.55 1 d D U P A 1
H11A H 0.2816 0.2740 0.4739 0.023 Uiso 0.55 1 calc R U P A 1
H11B H 0.3209 0.2483 0.4479 0.023 Uiso 0.55 1 calc R U P A 1
C12 C 0.3517(3) 0.2593(13) 0.5461(2) 0.0236(10) Uani 0.55 1 d D U P A 1
C13 C 0.35351(18) 0.2061(5) 0.6020(2) 0.0267(9) Uani 0.55 1 d D U P A 1
H13 H 0.3292 0.1499 0.5994 0.032 Uiso 0.55 1 calc R U P A 1
C14 C 0.39157(17) 0.2366(4) 0.6619(2) 0.0394(9) Uani 0.55 1 d D U P A 1
H14 H 0.3929 0.2003 0.6992 0.047 Uiso 0.55 1 calc R U P A 1
C15 C 0.42752(17) 0.3213(5) 0.6656(2) 0.0452(11) Uani 0.55 1 d D U P A 1
H15 H 0.4524 0.3432 0.7057 0.054 Uiso 0.55 1 calc R U P A 1
C16 C 0.42687(17) 0.3734(5) 0.6107(2) 0.0415(11) Uani 0.55 1 d D U P A 1
H16 H 0.4513 0.4295 0.6136 0.050 Uiso 0.55 1 calc R U P A 1
C17 C 0.3889(2) 0.3411(6) 0.5502(2) 0.0351(10) Uani 0.55 1 d D U P A 1
H17 H 0.3887 0.3744 0.5129 0.042 Uiso 0.55 1 calc R U P A 1
C11' C 0.3051(3) 0.2283(7) 0.4764(3) 0.0120(14) Uani 0.45 1 d D U P A 2
H11C H 0.2764 0.2696 0.4763 0.014 Uiso 0.45 1 calc R U P A 2
H11D H 0.3083 0.2542 0.4381 0.014 Uiso 0.45 1 calc R U P A 2
C12' C 0.3508(4) 0.2665(15) 0.5357(3) 0.0239(12) Uani 0.45 1 d D U P A 2
C13' C 0.3555(2) 0.2415(6) 0.5971(3) 0.0335(14) Uani 0.45 1 d D U P A 2
H13' H 0.3308 0.1964 0.6015 0.040 Uiso 0.45 1 calc R U P A 2
C14' C 0.3963(2) 0.2822(5) 0.6523(3) 0.0417(13) Uani 0.45 1 d D U P A 2
H14' H 0.3995 0.2617 0.6932 0.050 Uiso 0.45 1 calc R U P A 2
C15' C 0.43175(19) 0.3537(5) 0.6451(3) 0.0405(14) Uani 0.45 1 d D U P A 2
H15' H 0.4588 0.3830 0.6814 0.049 Uiso 0.45 1 calc R U P A 2
C16' C 0.42739(19) 0.3819(5) 0.5846(3) 0.0398(12) Uani 0.45 1 d D U P A 2
H16' H 0.4515 0.4305 0.5804 0.048 Uiso 0.45 1 calc R U P A 2
C17' C 0.3870(2) 0.3383(7) 0.5292(3) 0.0318(12) Uani 0.45 1 d D U P A 2
H17' H 0.3844 0.3570 0.4885 0.038 Uiso 0.45 1 calc R U P A 2
C18 C 0.32947(4) 0.02319(10) 0.33698(5) 0.0139(2) Uani 1 1 d . . . . .
H18A H 0.3124 -0.0551 0.3341 0.017 Uiso 1 1 calc R U . . .
H18B H 0.3425 0.0213 0.3053 0.017 Uiso 1 1 calc R U . . .
C19 C 0.29329(4) 0.12923(11) 0.32173(5) 0.0154(2) Uani 1 1 d . . . . .
C20 C 0.30761(5) 0.24994(11) 0.31509(6) 0.0205(2) Uani 1 1 d . . . . .
H20 H 0.3393 0.2649 0.3193 0.025 Uiso 1 1 calc R U . . .
C21 C 0.27436(6) 0.34782(13) 0.30217(6) 0.0291(3) Uani 1 1 d . . . . .
H21 H 0.2839 0.4285 0.2979 0.035 Uiso 1 1 calc R U . . .
C22 C 0.22683(6) 0.32576(15) 0.29557(6) 0.0333(3) Uani 1 1 d . . . . .
H22 H 0.2048 0.3918 0.2873 0.040 Uiso 1 1 calc R U . . .
C23 C 0.21221(5) 0.20598(15) 0.30128(6) 0.0300(3) Uani 1 1 d . . . . .
H23 H 0.1803 0.1911 0.2962 0.036 Uiso 1 1 calc R U . . .
C24 C 0.24548(4) 0.10763(13) 0.31462(6) 0.0210(2) Uani 1 1 d . . . . .
H24 H 0.2358 0.0271 0.3188 0.025 Uiso 1 1 calc R U . . .
S1A S 0.13615(10) -0.3429(3) 0.32882(14) 0.0148(4) Uani 0.6 1 d . U P B 1
O1A O 0.1454(3) -0.3918(6) 0.2779(3) 0.0330(11) Uani 0.6 1 d . U P B 1
O2A O 0.0935(3) -0.3893(10) 0.3349(4) 0.0302(12) Uani 0.6 1 d . U P B 1
O3A O 0.1778(3) -0.3123(6) 0.3878(3) 0.0315(11) Uani 0.6 1 d . U P B 1
C1A C 0.11487(15) -0.1922(4) 0.29059(15) 0.0266(6) Uani 0.6 1 d . U P B 1
F1A F 0.09705(9) -0.1247(2) 0.32378(12) 0.0485(5) Uani 0.6 1 d . U P B 1
F2A F 0.15188(14) -0.1283(5) 0.28708(14) 0.0358(6) Uani 0.6 1 d . U P B 1
F3A F 0.07961(11) -0.2038(2) 0.23106(11) 0.0476(6) Uani 0.6 1 d . U P B 1
S1A' S 0.13458(16) -0.3489(5) 0.3260(2) 0.0188(7) Uani 0.4 1 d D U P C 2
O1A' O 0.1518(4) -0.4116(9) 0.2843(4) 0.0229(10) Uani 0.4 1 d D U P C 2
O2A' O 0.0915(4) -0.4047(15) 0.3262(6) 0.0230(13) Uani 0.4 1 d D U P C 2
O3A' O 0.1761(4) -0.3416(8) 0.3907(4) 0.0233(11) Uani 0.4 1 d D U P C 2
C1A' C 0.1190(2) -0.1835(6) 0.3101(2) 0.0358(11) Uani 0.4 1 d D U P C 2
F1A' F 0.11041(18) -0.1320(4) 0.3564(2) 0.0692(11) Uani 0.4 1 d D U P C 2
F2A' F 0.1560(2) -0.1188(8) 0.3073(2) 0.0538(13) Uani 0.4 1 d D U P C 2
F3A' F 0.07893(17) -0.1673(4) 0.2552(2) 0.0686(12) Uani 0.4 1 d D U P C 2
S1B S 0.58138(8) 0.2640(2) 0.61980(12) 0.0212(4) Uani 0.65 1 d . U P D 1
O1B O 0.60326(13) 0.2618(3) 0.57742(19) 0.0670(9) Uani 0.65 1 d . U P D 1
O2B O 0.53180(16) 0.2166(7) 0.5935(3) 0.0294(9) Uani 0.65 1 d . U P D 1
O3B O 0.61140(10) 0.2147(2) 0.68366(12) 0.0687(8) Uani 0.65 1 d . U P D 1
C1B C 0.57524(10) 0.4252(3) 0.63579(17) 0.0357(6) Uani 0.65 1 d . U P D 1
F1B F 0.55454(9) 0.4403(3) 0.67518(16) 0.0723(9) Uani 0.65 1 d . U P D 1
F2B F 0.61846(10) 0.4836(3) 0.66097(13) 0.0555(7) Uani 0.65 1 d . U P D 1
F3B F 0.54429(13) 0.4834(3) 0.58023(16) 0.0801(9) Uani 0.65 1 d . U P D 1
S1B' S 0.5789(2) 0.2692(6) 0.6240(3) 0.0250(11) Uani 0.25 1 d D U P E 2
O1B' O 0.6219(2) 0.2463(5) 0.6139(3) 0.0361(12) Uani 0.25 1 d D U P E 2
O2B' O 0.5895(2) 0.2814(7) 0.6906(2) 0.0534(13) Uani 0.25 1 d D U P E 2
O3B' O 0.5354(4) 0.2056(19) 0.5838(6) 0.031(2) Uani 0.25 1 d D U P E 2
C1B' C 0.5690(3) 0.4340(6) 0.5978(4) 0.0448(14) Uani 0.25 1 d D U P E 2
F1B' F 0.5372(2) 0.4915(6) 0.6126(4) 0.0694(18) Uani 0.25 1 d D U P E 2
F2B' F 0.5597(2) 0.4437(6) 0.5363(3) 0.0857(17) Uani 0.25 1 d D U P E 2
F3B' F 0.6114(2) 0.5005(9) 0.6320(4) 0.0531(19) Uani 0.25 1 d D U P E 2
S1B" S 0.5813(3) 0.2833(8) 0.6022(3) 0.0340(17) Uani 0.1 1 d D U P F 3
O1B" O 0.5882(4) 0.3181(13) 0.5488(4) 0.033(2) Uani 0.1 1 d D U P F 3
O2B" O 0.6244(3) 0.2360(10) 0.6572(5) 0.0262(19) Uani 0.1 1 d D U P F 3
O3B" O 0.5374(6) 0.212(4) 0.5892(12) 0.029(4) Uani 0.1 1 d D U P F 3
C1B" C 0.5680(5) 0.4340(12) 0.6266(7) 0.039(2) Uani 0.1 1 d D U P F 3
F1B" F 0.5723(5) 0.4297(18) 0.6866(6) 0.048(3) Uani 0.1 1 d D U P F 3
F2B" F 0.5226(4) 0.4663(15) 0.5838(7) 0.055(3) Uani 0.1 1 d D U P F 3
F3B" F 0.5984(5) 0.5190(18) 0.6222(9) 0.057(3) Uani 0.1 1 d D U P F 3

loop_
_atom_site_aniso_label
_atom_site_aniso_U_11
_atom_site_aniso_U_22
_atom_site_aniso_U_33
_atom_site_aniso_U_23
_atom_site_aniso_U_13
_atom_site_aniso_U_12
N1 0.0185(4) 0.0138(4) 0.0189(5) -0.0016(3) 0.0119(4) -0.0016(3)
N2 0.0138(4) 0.0159(4) 0.0176(4) 0.0002(3) 0.0091(4) 0.0003(3)
N3 0.0134(4) 0.0161(4) 0.0188(4) 0.0016(3) 0.0103(4) 0.0003(3)
N4 0.0123(4) 0.0132(4) 0.0160(4) 0.0006(3) 0.0089(3) 0.0013(3)
N5 0.0115(4) 0.0148(4) 0.0135(4) 0.0010(3) 0.0078(3) 0.0011(3)
N6 0.0123(4) 0.0204(5) 0.0173(4) 0.0020(4) 0.0092(4) 0.0012(3)
N7 0.0128(4) 0.0206(5) 0.0163(4) 0.0019(4) 0.0082(4) 0.0019(3)
N8 0.0104(4) 0.0227(5) 0.0143(4) 0.0032(4) 0.0061(3) 0.0025(3)
C1 0.0150(5) 0.0139(5) 0.0166(5) 0.0004(4) 0.0070(4) 0.0008(4)
C2 0.0131(5) 0.0147(5) 0.0127(5) -0.0005(4) 0.0072(4) -0.0002(4)
C3 0.0113(4) 0.0129(5) 0.0102(4) 0.0002(4) 0.0053(4) 0.0016(4)
C4 0.0126(5) 0.0112(5) 0.0128(5) 0.0014(4) 0.0080(4) 0.0021(4)
C5 0.0114(5) 0.0148(5) 0.0144(5) 0.0018(4) 0.0071(4) 0.0028(4)
C6 0.0107(5) 0.0215(5) 0.0138(5) 0.0006(4) 0.0055(4) 0.0035(4)
C7 0.0333(7) 0.0128(5) 0.0330(7) -0.0020(5) 0.0237(6) 0.0001(5)
C8 0.0307(6) 0.0227(6) 0.0168(5) -0.0017(4) 0.0115(5) -0.0043(5)
C9 0.0195(5) 0.0204(6) 0.0254(6) 0.0044(5) 0.0117(5) 0.0037(4)
C10 0.0150(5) 0.0400(7) 0.0145(5) 0.0022(5) 0.0038(4) 0.0013(5)
C11 0.018(2) 0.013(2) 0.034(2) 0.0032(17) 0.0177(16) 0.0069(13)
C12 0.0144(15) 0.020(2) 0.036(2) -0.013(2) 0.0105(15) 0.0003(14)
C13 0.0184(14) 0.035(2) 0.0258(14) -0.0143(14) 0.0090(11) 0.0047(13)
C14 0.0269(15) 0.049(2) 0.0365(17) -0.0190(16) 0.0086(12) 0.0112(17)
C15 0.0253(17) 0.045(2) 0.049(2) -0.0273(18) 0.0009(16) 0.0052(16)
C16 0.0247(15) 0.0297(18) 0.057(3) -0.013(2) 0.006(2) -0.0008(12)
C17 0.0260(15) 0.0204(15) 0.054(2) -0.0053(19) 0.0131(17) 0.0021(11)
C11' 0.0101(19) 0.010(2) 0.0165(19) -0.0010(16) 0.0065(13) -0.0016(17)
C12' 0.0190(19) 0.018(2) 0.035(2) -0.008(2) 0.0116(18) 0.0054(15)
C13' 0.0205(17) 0.040(3) 0.035(2) -0.0199(19) 0.0079(15) 0.0023(18)
C14' 0.027(2) 0.050(3) 0.036(2) -0.026(2) 0.0028(16) 0.006(2)
C15' 0.0223(17) 0.032(3) 0.051(3) -0.020(2) 0.002(2) 0.0023(16)
C16' 0.0188(15) 0.0191(16) 0.067(3) -0.008(2) 0.005(2) -0.0021(12)
C17' 0.0138(15) 0.0154(16) 0.057(3) -0.002(2) 0.0073(19) -0.0011(11)
C18 0.0150(5) 0.0153(5) 0.0118(5) -0.0002(4) 0.0063(4) 0.0001(4)
C19 0.0171(5) 0.0188(5) 0.0099(4) 0.0005(4) 0.0056(4) 0.0028(4)
C20 0.0295(6) 0.0197(6) 0.0141(5) 0.0018(4) 0.0112(5) 0.0019(5)
C21 0.0503(9) 0.0206(6) 0.0169(6) 0.0046(5) 0.0153(6) 0.0108(6)
C22 0.0403(8) 0.0408(8) 0.0149(6) 0.0048(5) 0.0084(5) 0.0255(7)
C23 0.0209(6) 0.0480(9) 0.0180(6) -0.0003(6) 0.0057(5) 0.0133(6)
C24 0.0170(5) 0.0287(6) 0.0162(5) -0.0017(5) 0.0061(4) 0.0013(5)
S1A 0.0167(7) 0.0207(7) 0.0137(7) 0.0002(5) 0.0129(6) 0.0013(5)
O1A 0.039(2) 0.040(3) 0.0299(17) -0.0164(18) 0.0246(17) -0.0095(18)
O2A 0.0274(16) 0.038(3) 0.035(3) 0.007(2) 0.0229(18) -0.0002(13)
O3A 0.0234(13) 0.053(3) 0.0154(11) 0.0044(15) 0.0064(9) 0.0012(17)
C1A 0.0283(12) 0.0231(11) 0.0250(13) 0.0013(10) 0.0086(11) 0.0024(9)
F1A 0.0529(13) 0.0335(9) 0.0651(14) -0.0042(12) 0.0313(12) 0.0175(9)
F2A 0.0459(12) 0.0237(10) 0.0400(14) 0.0009(12) 0.0210(11) -0.0096(8)
F3A 0.0454(11) 0.0376(12) 0.0327(11) 0.0143(8) -0.0077(9) 0.0011(9)
S1A' 0.0177(10) 0.0215(10) 0.0103(9) 0.0017(7) -0.0002(7) -0.0003(8)
O1A' 0.033(2) 0.0136(16) 0.0279(18) 0.0005(12) 0.0186(16) 0.0069(13)
O2A' 0.0207(17) 0.031(3) 0.0162(19) 0.0000(17) 0.0073(13) -0.0044(16)
O3A' 0.0180(15) 0.036(3) 0.0122(14) 0.0062(16) 0.0037(11) -0.0061(17)
C1A' 0.0336(17) 0.0286(16) 0.039(2) 0.0067(17) 0.0098(17) 0.0053(14)
F1A' 0.080(3) 0.0464(18) 0.083(2) -0.010(2) 0.038(2) 0.0302(18)
F2A' 0.0552(19) 0.028(2) 0.069(3) 0.011(3) 0.019(2) -0.0085(14)
F3A' 0.0474(17) 0.063(3) 0.068(2) 0.041(2) 0.000(2) 0.0129(18)
S1B 0.0093(4) 0.0240(6) 0.0301(8) -0.0141(5) 0.0085(5) -0.0028(4)
O1B 0.082(2) 0.0637(19) 0.101(2) -0.0343(19) 0.083(2) -0.0246(17)
O2B 0.0195(10) 0.0229(12) 0.047(2) -0.0088(13) 0.0155(11) -0.0046(9)
O3B 0.0579(15) 0.0444(13) 0.0495(13) -0.0091(11) -0.0263(11) 0.0097(11)
C1B 0.0261(11) 0.0239(10) 0.0574(15) -0.0109(11) 0.0187(11) -0.0013(9)
F1B 0.0579(15) 0.0681(14) 0.113(2) -0.0611(14) 0.0577(15) -0.0160(14)
F2B 0.0392(10) 0.0389(14) 0.0839(17) -0.0266(14) 0.0228(12) -0.0204(9)
F3B 0.089(2) 0.0316(12) 0.092(2) 0.0211(13) 0.0141(16) 0.0036(14)
S1B' 0.0219(15) 0.0329(18) 0.0261(15) 0.0068(14) 0.0160(11) 0.0055(11)
O1B' 0.032(2) 0.025(2) 0.071(4) -0.002(3) 0.041(3) 0.0005(18)
O2B' 0.056(3) 0.076(3) 0.031(2) 0.001(2) 0.022(2) -0.020(3)
O3B' 0.028(4) 0.030(4) 0.021(3) -0.001(3) -0.001(3) -0.008(3)
C1B' 0.038(2) 0.034(2) 0.060(3) 0.000(2) 0.020(2) -0.002(2)
F1B' 0.041(3) 0.032(2) 0.127(5) -0.018(3) 0.029(3) 0.008(2)
F2B' 0.079(3) 0.082(4) 0.082(3) 0.051(3) 0.022(3) -0.006(3)
F3B' 0.042(3) 0.027(3) 0.104(5) -0.017(4) 0.045(4) -0.013(3)
S1B" 0.035(2) 0.034(2) 0.039(3) -0.0088(19) 0.0210(19) -0.0065(17)
O1B" 0.032(4) 0.047(5) 0.030(4) -0.001(4) 0.023(3) -0.004(4)
O2B" 0.016(3) 0.031(4) 0.036(4) 0.014(4) 0.016(3) 0.004(3)
O3B" 0.027(6) 0.031(6) 0.032(7) -0.008(6) 0.015(5) -0.004(5)
C1B" 0.034(3) 0.033(3) 0.054(3) -0.007(3) 0.022(3) -0.002(3)
F1B" 0.044(5) 0.058(5) 0.065(4) -0.030(4) 0.044(4) -0.009(5)
F2B" 0.051(5) 0.038(5) 0.079(5) 0.008(5) 0.031(4) 0.013(4)
F3B" 0.049(5) 0.037(5) 0.092(5) -0.003(4) 0.037(4) -0.004(4)

loop_
_atom_type_symbol
_atom_type_description
_atom_type_scat_dispersion_real
_atom_type_scat_dispersion_imag
_atom_type_scat_source
C C 0.0033 0.0016 'International Tables Vol C Tables 4.2.6.8 and 6.1.1.4'
H H 0.0000 0.0000 'International Tables Vol C Tables 4.2.6.8 and 6.1.1.4'
N N 0.0061 0.0033 'International Tables Vol C Tables 4.2.6.8 and 6.1.1.4'
O O 0.0106 0.0060 'International Tables Vol C Tables 4.2.6.8 and 6.1.1.4'
S S 0.1246 0.1234 'International Tables Vol C Tables 4.2.6.8 and 6.1.1.4'
F F 0.0171 0.0103 'International Tables Vol C Tables 4.2.6.8 and 6.1.1.4'

loop_
_geom_angle_atom_site_label_1
_geom_angle_atom_site_label_2
_geom_angle_atom_site_label_3
_geom_angle
C7 N1 C8 110.34(9)
C7 N1 C1 109.01(9)
C8 N1 C1 113.13(9)
N3 N2 C2 108.77(9)
N2 N3 N4 107.54(9)
N3 N4 C3 111.05(9)
N3 N4 C11 122.8(4)
C3 N4 C11 125.8(4)
N3 N4 C11' 118.5(5)
C3 N4 C11' 130.4(5)
N6 N5 C4 110.75(9)
N6 N5 C18 119.55(9)
C4 N5 C18 129.70(9)
N7 N6 N5 107.83(8)
N6 N7 C5 108.82(9)
C9 N8 C10 111.17(10)
C9 N8 C6 112.06(9)
C10 N8 C6 110.23(9)
C2 C1 N1 113.17(9)
N2 C2 C3 108.62(9)
N2 C2 C1 122.09(9)
C3 C2 C1 128.92(10)
N4 C3 C2 104.02(9)
N4 C3 C4 121.88(9)
C2 C3 C4 134.10(10)
N5 C4 C5 104.19(9)
N5 C4 C3 123.26(9)
C5 C4 C3 132.45(9)
N7 C5 C4 108.41(9)
N7 C5 C6 121.34(9)
C4 C5 C6 130.23(10)
C5 C6 N8 110.74(9)
N4 C11 C12 112.9(6)
C13 C12 C17 119.5(3)
C13 C12 C11 120.5(3)
C17 C12 C11 119.9(4)
C12 C13 C14 120.4(4)
C15 C14 C13 119.5(4)
C16 C15 C14 121.0(3)
C15 C16 C17 119.4(4)
C12 C17 C16 120.1(4)
N4 C11' C12' 110.6(7)
C13' C12' C17' 118.9(4)
C13' C12' C11' 121.1(4)
C17' C12' C11' 119.8(4)
C12' C13' C14' 121.8(4)
C15' C14' C13' 118.5(4)
C16' C15' C14' 120.7(4)
C15' C16' C17' 120.6(4)
C12' C17' C16' 119.4(4)
N5 C18 C19 111.61(9)
C20 C19 C24 119.63(11)
C20 C19 C18 120.00(10)
C24 C19 C18 120.37(11)
C21 C20 C19 119.77(12)
C20 C21 C22 120.30(13)
C23 C22 C21 120.18(12)
C22 C23 C24 119.76(13)
C23 C24 C19 120.35(13)
O1A S1A O3A 117.7(4)
O1A S1A O2A 117.4(4)
O3A S1A O2A 115.8(4)
O1A S1A C1A 94.7(3)
O3A S1A C1A 103.5(3)
O2A S1A C1A 102.4(5)
F3A C1A F1A 108.0(3)
F3A C1A F2A 107.1(3)
F1A C1A F2A 108.3(3)
F3A C1A S1A 111.8(3)
F1A C1A S1A 110.5(3)
F2A C1A S1A 111.0(3)
O2A' S1A' O1A' 113.5(7)
O2A' S1A' O3A' 112.8(6)
O1A' S1A' O3A' 107.9(6)
O2A' S1A' C1A' 104.7(7)
O1A' S1A' C1A' 116.9(5)
O3A' S1A' C1A' 100.4(5)
F3A' C1A' F1A' 107.3(5)
F3A' C1A' F2A' 108.4(5)
F1A' C1A' F2A' 106.5(5)
F3A' C1A' S1A' 111.4(4)
F1A' C1A' S1A' 111.4(4)
F2A' C1A' S1A' 111.6(5)
O1B S1B O2B 114.8(3)
O1B S1B O3B 115.5(3)
O2B S1B O3B 111.7(4)
O1B S1B C1B 106.4(2)
O2B S1B C1B 104.3(4)
O3B S1B C1B 102.5(2)
F1B C1B F2B 108.0(3)
F1B C1B F3B 105.0(3)
F2B C1B F3B 109.3(3)
F1B C1B S1B 112.5(3)
F2B C1B S1B 112.0(2)
F3B C1B S1B 109.7(3)
O3B' S1B' O2B' 117.2(7)
O3B' S1B' O1B' 117.1(8)
O2B' S1B' O1B' 113.5(5)
O3B' S1B' C1B' 106.1(10)
O2B' S1B' C1B' 101.0(5)
O1B' S1B' C1B' 98.0(5)
F1B' C1B' F2B' 114.2(7)
F1B' C1B' F3B' 102.1(6)
F2B' C1B' F3B' 106.2(6)
F1B' C1B' S1B' 113.5(6)
F2B' C1B' S1B' 110.7(5)
F3B' C1B' S1B' 109.4(6)
O1B" S1B" O3B" 116.1(10)
O1B" S1B" O2B" 116.5(7)
O3B" S1B" O2B" 112.5(9)
O1B" S1B" C1B" 100.1(9)
O3B" S1B" C1B" 103(2)
O2B" S1B" C1B" 105.9(8)
F3B" C1B" F2B" 106.3(9)
F3B" C1B" F1B" 110.3(10)
F2B" C1B" F1B" 112.3(10)
F3B" C1B" S1B" 109.5(13)
F2B" C1B" S1B" 107.2(11)
F1B" C1B" S1B" 111.0(11)

loop_
_geom_bond_atom_site_label_1
_geom_bond_atom_site_label_2
_geom_bond_distance
N1 C7 1.4880(15)
N1 C8 1.4923(15)
N1 C1 1.5015(14)
N2 N3 1.3151(14)
N2 C2 1.3629(13)
N3 N4 1.3416(12)
N4 C3 1.3600(13)
N4 C11 1.468(6)
N4 C11' 1.469(7)
N5 N6 1.3361(12)
N5 C4 1.3608(13)
N5 C18 1.4643(13)
N6 N7 1.3149(13)
N7 C5 1.3585(13)
N8 C9 1.4938(16)
N8 C10 1.4978(15)
N8 C6 1.5003(14)
C1 C2 1.4898(15)
C2 C3 1.3782(15)
C3 C4 1.4588(14)
C4 C5 1.3798(14)
C5 C6 1.4892(15)
C11 C12 1.508(4)
C12 C13 1.389(4)
C12 C17 1.393(4)
C13 C14 1.393(3)
C14 C15 1.386(5)
C15 C16 1.377(6)
C16 C17 1.403(5)
C11' C12' 1.509(4)
C12' C13' 1.387(5)
C12' C17' 1.395(4)
C13' C14' 1.396(4)
C14' C15' 1.383(6)
C15' C16' 1.377(6)
C16' C17' 1.401(5)
C18 C19 1.5050(15)
C19 C20 1.3934(17)
C19 C24 1.3937(16)
C20 C21 1.3888(18)
C21 C22 1.390(2)
C22 C23 1.382(2)
C23 C24 1.3921(18)
S1A O1A 1.422(5)
S1A O3A 1.426(5)
S1A O2A 1.440(5)
S1A C1A 1.818(5)
C1A F3A 1.322(3)
C1A F1A 1.326(4)
C1A F2A 1.339(5)
S1A' O2A' 1.429(8)
S1A' O1A' 1.444(7)
S1A' O3A' 1.469(7)
S1A' C1A' 1.830(7)
C1A' F3A' 1.321(5)
C1A' F1A' 1.325(6)
C1A' F2A' 1.336(7)
S1B O1B 1.398(4)
S1B O2B 1.434(4)
S1B O3B 1.448(4)
S1B C1B 1.793(4)
C1B F1B 1.318(4)
C1B F2B 1.325(4)
C1B F3B 1.361(4)
S1B' O3B' 1.405(8)
S1B' O2B' 1.432(6)
S1B' O1B' 1.433(7)
S1B' C1B' 1.848(8)
C1B' F1B' 1.303(7)
C1B' F2B' 1.325(7)
C1B' F3B' 1.369(7)
S1B" O1B" 1.386(8)
S1B" O3B" 1.439(10)
S1B" O2B" 1.450(8)
S1B" C1B" 1.813(10)
C1B" F3B" 1.326(10)
C1B" F2B" 1.331(9)
C1B" F1B" 1.335(9)

loop_
_geom_torsion_atom_site_label_1
_geom_torsion_atom_site_label_2
_geom_torsion_atom_site_label_3
_geom_torsion_atom_site_label_4
_geom_torsion
C2 N2 N3 N4 -0.01(12)
N2 N3 N4 C3 0.33(12)
N2 N3 N4 C11 -173.8(3)
N2 N3 N4 C11' -179.0(3)
C4 N5 N6 N7 -0.35(12)
C18 N5 N6 N7 179.88(9)
N5 N6 N7 C5 0.29(12)
C7 N1 C1 C2 -177.40(9)
C8 N1 C1 C2 59.45(12)
N3 N2 C2 C3 -0.31(12)
N3 N2 C2 C1 173.28(10)
N1 C1 C2 N2 61.33(13)
N1 C1 C2 C3 -126.49(12)
N3 N4 C3 C2 -0.50(11)
C11 N4 C3 C2 173.4(3)
C11' N4 C3 C2 178.8(3)
N3 N4 C3 C4 179.55(9)
C11 N4 C3 C4 -6.5(3)
C11' N4 C3 C4 -1.2(4)
N2 C2 C3 N4 0.49(11)
C1 C2 C3 N4 -172.53(11)
N2 C2 C3 C4 -179.58(11)
C1 C2 C3 C4 7.4(2)
N6 N5 C4 C5 0.26(12)
C18 N5 C4 C5 180.00(10)
N6 N5 C4 C3 176.92(10)
C18 N5 C4 C3 -3.34(17)
N4 C3 C4 N5 -90.78(13)
C2 C3 C4 N5 89.29(15)
N4 C3 C4 C5 84.82(15)
C2 C3 C4 C5 -95.11(17)
N6 N7 C5 C4 -0.13(13)
N6 N7 C5 C6 -178.53(10)
N5 C4 C5 N7 -0.08(12)
C3 C4 C5 N7 -176.28(11)
N5 C4 C5 C6 178.13(11)
C3 C4 C5 C6 1.9(2)
N7 C5 C6 N8 -48.95(14)
C4 C5 C6 N8 133.04(12)
C9 N8 C6 C5 -63.83(12)
C10 N8 C6 C5 171.80(10)
N3 N4 C11 C12 100.0(7)
C3 N4 C11 C12 -73.3(9)
N4 C11 C12 C13 -40.1(16)
N4 C11 C12 C17 137.8(11)
C17 C12 C13 C14 1.6(16)
C11 C12 C13 C14 179.4(9)
C12 C13 C14 C15 0.5(10)
C13 C14 C15 C16 -1.7(7)
C14 C15 C16 C17 0.6(8)
C13 C12 C17 C16 -2.6(16)
C11 C12 C17 C16 179.5(9)
C15 C16 C17 C12 1.5(11)
N3 N4 C11' C12' 113.1(7)
C3 N4 C11' C12' -66.2(9)
N4 C11' C12' C13' -59.8(18)
N4 C11' C12' C17' 126.2(13)
C17' C12' C13' C14' -2(2)
C11' C12' C13' C14' -176.4(11)
C12' C13' C14' C15' 2.7(13)
C13' C14' C15' C16' -1.3(9)
C14' C15' C16' C17' -0.3(10)
C13' C12' C17' C16' 0.8(19)
C11' C12' C17' C16' 174.8(11)
C15' C16' C17' C12' 0.6(13)
N6 N5 C18 C19 -109.81(11)
C4 N5 C18 C19 70.47(14)
N5 C18 C19 C20 66.66(13)
N5 C18 C19 C24 -112.90(11)
C24 C19 C20 C21 0.72(17)
C18 C19 C20 C21 -178.84(10)
C19 C20 C21 C22 -0.29(18)
C20 C21 C22 C23 -0.55(19)
C21 C22 C23 C24 0.94(19)
C22 C23 C24 C19 -0.49(18)
C20 C19 C24 C23 -0.34(17)
C18 C19 C24 C23 179.22(11)
O1A S1A C1A F3A 52.4(4)
O3A S1A C1A F3A 172.3(4)
O2A S1A C1A F3A -67.0(4)
O1A S1A C1A F1A 172.7(4)
O3A S1A C1A F1A -67.4(4)
O2A S1A C1A F1A 53.3(4)
O1A S1A C1A F2A -67.1(4)
O3A S1A C1A F2A 52.8(4)
O2A S1A C1A F2A 173.5(4)
O2A' S1A' C1A' F3A' -57.6(7)
O1A' S1A' C1A' F3A' 69.0(8)
O3A' S1A' C1A' F3A' -174.7(6)
O2A' S1A' C1A' F1A' 62.2(7)
O1A' S1A' C1A' F1A' -171.2(7)
O3A' S1A' C1A' F1A' -54.9(7)
O2A' S1A' C1A' F2A' -178.9(6)
O1A' S1A' C1A' F2A' -52.3(7)
O3A' S1A' C1A' F2A' 64.0(6)
O1B S1B C1B F1B 179.5(3)
O2B S1B C1B F1B 57.7(4)
O3B S1B C1B F1B -58.8(3)
O1B S1B C1B F2B -58.5(4)
O2B S1B C1B F2B 179.7(4)
O3B S1B C1B F2B 63.2(3)
O1B S1B C1B F3B 63.1(3)
O2B S1B C1B F3B -58.7(4)
O3B S1B C1B F3B -175.2(3)
O3B' S1B' C1B' F1B' 71.0(9)
O2B' S1B' C1B' F1B' -51.8(7)
O1B' S1B' C1B' F1B' -167.7(6)
O3B' S1B' C1B' F2B' -58.9(8)
O2B' S1B' C1B' F2B' 178.3(5)
O1B' S1B' C1B' F2B' 62.4(6)
O3B' S1B' C1B' F3B' -175.7(8)
O2B' S1B' C1B' F3B' 61.5(7)
O1B' S1B' C1B' F3B' -54.4(7)
O1B" S1B" C1B" F3B" -42.0(11)
O3B" S1B" C1B" F3B" -162.1(11)
O2B" S1B" C1B" F3B" 79.5(11)
O1B" S1B" C1B" F2B" 73.0(11)
O3B" S1B" C1B" F2B" -47.1(12)
O2B" S1B" C1B" F2B" -165.5(9)
O1B" S1B" C1B" F1B" -164.1(10)
O3B" S1B" C1B" F1B" 75.8(12)
O2B" S1B" C1B" F1B" -42.6(12)
